data_1520192
loop_
_publ_author_name
'Callear, Samantha K.'
'Hursthouse, Michael B.'

_publ_section_title
;
 1,2-Dimethylimidazolium glutarate
;
_journal_name_full 'Crystal Structure Report Archive'
_journal_page_first 471
_journal_year 2008
_chemical_formula_sum 'C10 H16 N2 O4'
_chemical_formula_weight 228.25
_chemical_name_systematic
;
Glutaric acid & 1,2-dimethylimidazole
;
_space_group_IT_number 33
_symmetry_cell_setting orthorhombic
_symmetry_space_group_name_Hall 'P 2c -2n'
_symmetry_space_group_name_H-M 'P n a 21'
_atom_sites_solution_hydrogens geom
_atom_sites_solution_primary direct
_atom_sites_solution_secondary difmap
_cell_angle_alpha 90.00
_cell_angle_beta 90.00
_cell_angle_gamma 90.00
_cell_formula_units_Z 4
_cell_length_a 10.4056(16)
_cell_length_b 22.888(4)
_cell_length_c 4.6392(9)
_cell_measurement_reflns_used 1195
_cell_measurement_temperature 120(2)
_cell_measurement_theta_max 27.48
_cell_measurement_theta_min 2.91
_cell_volume 1104.9(3)
_computing_cell_refinement 'DENZO (Otwinowski & Minor, 1997) & COLLECT (Hooft, R.W.W., 1998)'
_computing_data_collection 'COLLECT (Hooft, R.W.W., 1998)'
_computing_data_reduction 'DENZO (Otwinowski & Minor, 1997) & COLLECT (Hooft, R.W.W., 1998)'
_computing_structure_refinement 'SHELXL-97 (Sheldrick, 1997)'
_diffrn_ambient_temperature 120(2)
_diffrn_detector_area_resol_mean 9.091
_diffrn_measured_fraction_theta_full 0.961
_diffrn_measured_fraction_theta_max 0.961
_diffrn_measurement_device_type 'Bruker-Nonius 95mm CCD camera on \k-goniostat'
_diffrn_measurement_method '\f & \w scans'
_diffrn_radiation_monochromator '10cm confocal mirrors'
_diffrn_radiation_source 'Bruker-Nonius FR591 rotating anode'
_diffrn_radiation_type MoK\a
_diffrn_radiation_wavelength 0.71073
_diffrn_reflns_av_R_equivalents 0.1474
_diffrn_reflns_av_sigmaI/netI 0.1371
_diffrn_reflns_limit_h_max 11
_diffrn_reflns_limit_h_min -13
_diffrn_reflns_limit_k_max 29
_diffrn_reflns_limit_k_min -27
_diffrn_reflns_limit_l_max 5
_diffrn_reflns_limit_l_min -6
_diffrn_reflns_number 6651
_diffrn_reflns_theta_full 27.47
_diffrn_reflns_theta_max 27.47
_diffrn_reflns_theta_min 3.31
_exptl_absorpt_coefficient_mu 0.107
_exptl_absorpt_correction_T_max 0.9936
_exptl_absorpt_correction_T_min 0.9873
_exptl_absorpt_correction_type multi-scan
_exptl_absorpt_process_details 'SADABS V2.10 (Sheldrick, G.M., 2003)'
_exptl_crystal_colour colourless
_exptl_crystal_density_diffrn 1.372
_exptl_crystal_density_method 'not measured'
_exptl_crystal_description block
_exptl_crystal_F_000 488
_exptl_crystal_size_max 0.12
_exptl_crystal_size_mid 0.10
_exptl_crystal_size_min 0.06
_refine_diff_density_max 0.344
_refine_diff_density_min -0.342
_refine_diff_density_rms 0.097
_refine_ls_abs_structure_details 'Flack H D (1983), Acta Cryst. A39, 876-881'
_refine_ls_abs_structure_Flack -10(10)
_refine_ls_extinction_method none
_refine_ls_goodness_of_fit_ref 1.037
_refine_ls_hydrogen_treatment constr
_refine_ls_matrix_type full
_refine_ls_number_parameters 148
_refine_ls_number_reflns 1362
_refine_ls_number_restraints 1
_refine_ls_restrained_S_all 1.037
_refine_ls_R_factor_all 0.1527
_refine_ls_R_factor_gt 0.0793
_refine_ls_shift/su_max 0.008
_refine_ls_shift/su_mean 0.001
_refine_ls_structure_factor_coef Fsqd
_refine_ls_weighting_details 'calc w=1/[\s^2^(Fo^2^)+(0.1194P)^2^+0.0000P] where P=(Fo^2^+2Fc^2^)/3'
_refine_ls_weighting_scheme calc
_refine_ls_wR_factor_gt 0.1898
_refine_ls_wR_factor_ref 0.2225
_reflns_number_gt 785
_reflns_number_total 1362
_reflns_threshold_expression >2sigma(I)
_cod_data_source_file eCrystal-471.cif
_cod_data_source_block 06skc0048pna21
_cod_depositor_comments
;
Citation :
Callear, Samantha K. and Hursthouse, Michael B. (2008) 
University of Southampton, Crystal Structure Report Archive. 
(doi:10.5258/ecrystals/471)

More at:
http://ecrystals.chem.soton.ac.uk/471/

The following automatic conversions were performed:

'_symmetry_cell_setting' value 'Orthorhombic' changed to
'orthorhombic' according to the built-in table from CIF Core
dictionary named 'cif_core.dic' version 2.4.1 from 2010-06-29.

Automatic conversion script
Id: cif_fix_values 3392 2015-05-12 13:50:21Z andrius 
;
_cod_original_sg_symbol_H-M Pna21
_cod_database_code 1520192

loop_
_symmetry_equiv_pos_as_xyz
'x, y, z'
'-x, -y, z+1/2'
'x+1/2, -y+1/2, z'
'-x+1/2, y+1/2, z+1/2'

loop_
_atom_site_label
_atom_site_type_symbol
_atom_site_fract_x
_atom_site_fract_y
_atom_site_fract_z
_atom_site_U_iso_or_equiv
_atom_site_adp_type
_atom_site_occupancy
_atom_site_symmetry_multiplicity
_atom_site_calc_flag
_atom_site_refinement_flags
_atom_site_disorder_assembly
_atom_site_disorder_group
C1 C 0.4727(6) 0.6733(3) 0.2613(18) 0.0284(16) Uani 1 1 d . . .
C2 C 0.3756(6) 0.7007(3) 0.0625(16) 0.0321(17) Uani 1 1 d . . .
H2A H 0.4224 0.7205 -0.0953 0.038 Uiso 1 1 calc R . .
H2B H 0.3282 0.7310 0.1712 0.038 Uiso 1 1 calc R . .
C3 C 0.2778(6) 0.6590(3) -0.0713(19) 0.0329(16) Uani 1 1 d . . .
H3A H 0.3226 0.6306 -0.1969 0.040 Uiso 1 1 calc R . .
H3B H 0.2333 0.6370 0.0829 0.040 Uiso 1 1 calc R . .
C4 C 0.1800(6) 0.6931(3) -0.2474(18) 0.0337(17) Uani 1 1 d . . .
H4A H 0.1337 0.7202 -0.1174 0.040 Uiso 1 1 calc R . .
H4B H 0.2265 0.7171 -0.3913 0.040 Uiso 1 1 calc R . .
C5 C 0.0824(6) 0.6555(3) -0.4031(16) 0.0287(16) Uani 1 1 d . . .
O1A O 0.4776(4) 0.61906(18) 0.2828(12) 0.0362(13) Uani 1 1 d . . .
O1B O 0.5438(4) 0.70754(17) 0.4059(12) 0.0372(13) Uani 1 1 d . . .
O5A O 0.0728(4) 0.60345(17) -0.3684(13) 0.0382(13) Uani 1 1 d . . .
O5B O 0.0034(4) 0.68318(18) -0.5779(13) 0.0370(12) Uani 1 1 d . . .
H5 H 0.0199 0.7191 -0.5752 0.055 Uiso 1 1 calc R . .
C22 C 0.2779(6) 0.4125(3) 0.3306(17) 0.0286(17) Uani 1 1 d . . .
C24 C 0.3635(6) 0.4944(3) 0.1659(18) 0.0306(16) Uani 1 1 d . . .
H24 H 0.4160 0.5206 0.0593 0.037 Uiso 1 1 calc R . .
C25 C 0.2733(7) 0.5091(3) 0.3555(16) 0.0340(18) Uani 1 1 d . . .
H25 H 0.2504 0.5476 0.4111 0.041 Uiso 1 1 calc R . .
C26 C 0.1130(6) 0.4537(3) 0.6630(18) 0.0341(18) Uani 1 1 d . . .
H26A H 0.0364 0.4386 0.5651 0.051 Uiso 1 1 calc R . .
H26B H 0.0946 0.4925 0.7424 0.051 Uiso 1 1 calc R . .
H26C H 0.1370 0.4271 0.8197 0.051 Uiso 1 1 calc R . .
C27 C 0.2515(6) 0.3506(3) 0.3785(19) 0.0371(18) Uani 1 1 d . . .
H27A H 0.3190 0.3271 0.2878 0.056 Uiso 1 1 calc R . .
H27B H 0.1681 0.3406 0.2938 0.056 Uiso 1 1 calc R . .
H27C H 0.2497 0.3427 0.5860 0.056 Uiso 1 1 calc R . .
N21 N 0.2189(5) 0.4579(2) 0.4569(14) 0.0326(14) Uani 1 1 d . . .
N23 N 0.3671(5) 0.4344(2) 0.1522(14) 0.0323(14) Uani 1 1 d . . .
H23 H 0.4195 0.4137 0.0438 0.039 Uiso 1 1 calc R . .

loop_
_atom_site_aniso_label
_atom_site_aniso_U_11
_atom_site_aniso_U_22
_atom_site_aniso_U_33
_atom_site_aniso_U_23
_atom_site_aniso_U_13
_atom_site_aniso_U_12
C1 0.026(3) 0.023(3) 0.036(4) -0.006(3) -0.004(3) -0.002(3)
C2 0.043(4) 0.024(3) 0.029(4) 0.004(3) 0.001(4) 0.000(3)
C3 0.035(3) 0.028(3) 0.036(4) 0.004(3) 0.000(4) 0.000(3)
C4 0.042(3) 0.022(3) 0.037(4) -0.003(3) 0.007(4) -0.006(3)
C5 0.021(3) 0.034(4) 0.030(4) 0.001(4) 0.003(3) 0.007(3)
O1A 0.046(3) 0.020(2) 0.043(3) 0.002(2) -0.004(3) 0.0026(19)
O1B 0.044(2) 0.026(2) 0.042(3) -0.001(2) -0.012(3) 0.0031(19)
O5A 0.050(3) 0.017(2) 0.048(3) -0.001(2) -0.005(3) 0.0018(19)
O5B 0.045(3) 0.022(2) 0.043(3) -0.002(2) -0.011(3) 0.001(2)
C22 0.023(3) 0.025(3) 0.037(5) 0.000(3) -0.010(4) 0.000(3)
C24 0.023(3) 0.023(3) 0.046(5) -0.003(3) -0.002(4) 0.003(3)
C25 0.057(4) 0.011(3) 0.034(5) 0.001(3) -0.004(4) 0.003(3)
C26 0.042(4) 0.026(3) 0.034(5) -0.003(3) -0.004(4) 0.000(3)
C27 0.044(4) 0.024(3) 0.044(5) 0.002(3) 0.000(4) 0.000(3)
N21 0.038(3) 0.025(3) 0.036(4) -0.006(3) 0.000(3) 0.002(2)
N23 0.040(3) 0.024(3) 0.034(4) -0.009(3) 0.000(3) 0.003(2)

loop_
_atom_type_symbol
_atom_type_description
_atom_type_scat_dispersion_real
_atom_type_scat_dispersion_imag
_atom_type_scat_source
C C 0.0033 0.0000 'International Tables Vol C Tables 4.2.6.8 and 6.1.1.4'
H H 0.0000 0.0000 'International Tables Vol C Tables 4.2.6.8 and 6.1.1.4'
N N 0.0061 0.0000 'International Tables Vol C Tables 4.2.6.8 and 6.1.1.4'
O O 0.0106 0.0000 'International Tables Vol C Tables 4.2.6.8 and 6.1.1.4'

loop_
_geom_angle_atom_site_label_1
_geom_angle_atom_site_label_2
_geom_angle_atom_site_label_3
_geom_angle
_geom_angle_site_symmetry_1
_geom_angle_site_symmetry_3
O1A C1 O1B 123.3(6) . .
O1A C1 C2 119.4(6) . .
O1B C1 C2 117.3(5) . .
C1 C2 C3 115.9(5) . .
C1 C2 H2A 108.3 . .
C3 C2 H2A 108.3 . .
C1 C2 H2B 108.3 . .
C3 C2 H2B 108.3 . .
H2A C2 H2B 107.4 . .
C4 C3 C2 110.1(5) . .
C4 C3 H3A 109.6 . .
C2 C3 H3A 109.6 . .
C4 C3 H3B 109.6 . .
C2 C3 H3B 109.6 . .
H3A C3 H3B 108.2 . .
C5 C4 C3 114.4(5) . .
C5 C4 H4A 108.7 . .
C3 C4 H4A 108.7 . .
C5 C4 H4B 108.7 . .
C3 C4 H4B 108.7 . .
H4A C4 H4B 107.6 . .
O5A C5 O5B 120.4(6) . .
O5A C5 C4 123.6(6) . .
O5B C5 C4 116.0(6) . .
C5 O5B H5 109.5 . .
N21 C22 N23 107.3(5) . .
N21 C22 C27 126.8(7) . .
N23 C22 C27 125.9(6) . .
C25 C24 N23 107.6(6) . .
C25 C24 H24 126.2 . .
N23 C24 H24 126.2 . .
C24 C25 N21 107.5(5) . .
C24 C25 H25 126.3 . .
N21 C25 H25 126.3 . .
N21 C26 H26A 109.5 . .
N21 C26 H26B 109.5 . .
H26A C26 H26B 109.5 . .
N21 C26 H26C 109.5 . .
H26A C26 H26C 109.5 . .
H26B C26 H26C 109.5 . .
C22 C27 H27A 109.5 . .
C22 C27 H27B 109.5 . .
H27A C27 H27B 109.5 . .
C22 C27 H27C 109.5 . .
H27A C27 H27C 109.5 . .
H27B C27 H27C 109.5 . .
C22 N21 C25 108.6(6) . .
C22 N21 C26 125.4(6) . .
C25 N21 C26 125.9(5) . .
C22 N23 C24 109.0(5) . .
C22 N23 H23 125.5 . .
C24 N23 H23 125.5 . .

loop_
_geom_bond_atom_site_label_1
_geom_bond_atom_site_label_2
_geom_bond_distance
_geom_bond_site_symmetry_2
C1 O1A 1.246(7) .
C1 O1B 1.269(8) .
C1 C2 1.505(10) .
C2 C3 1.526(9) .
C2 H2A 0.9900 .
C2 H2B 0.9900 .
C3 C4 1.521(10) .
C3 H3A 0.9900 .
C3 H3B 0.9900 .
C4 C5 1.515(9) .
C4 H4A 0.9900 .
C4 H4B 0.9900 .
C5 O5A 1.206(8) .
C5 O5B 1.317(8) .
O5B H5 0.8400 .
C22 N21 1.341(8) .
C22 N23 1.341(9) .
C22 C27 1.460(8) .
C24 C25 1.330(10) .
C24 N23 1.376(8) .
C24 H24 0.9500 .
C25 N21 1.384(8) .
C25 H25 0.9500 .
C26 N21 1.462(9) .
C26 H26A 0.9800 .
C26 H26B 0.9800 .
C26 H26C 0.9800 .
C27 H27A 0.9800 .
C27 H27B 0.9800 .
C27 H27C 0.9800 .
N23 H23 0.8800 .

loop_
_geom_hbond_atom_site_label_D
_geom_hbond_atom_site_label_H
_geom_hbond_atom_site_label_A
_geom_hbond_distance_DH
_geom_hbond_distance_HA
_geom_hbond_distance_DA
_geom_hbond_angle_DHA
_geom_hbond_site_symmetry_A
O5B H5 O1B 0.84 1.70 2.538(6) 174.9 3_464
N23 H23 O1A 0.88 1.78 2.654(7) 170.8 2_664
